data_4106982
loop_
_publ_author_name
'Timothy C. Berto'
'Melissa B. Hoffman'
'Yuki Murata'
'Kira B. Landenberger'
'E. Ercan Alp'
'Jiyong Zhao'
'Nicolai Lehnert'

_publ_section_title
;
 Structural and Electronic Characterization of Non-Heme Fe(II)-Nitrosyls
 as Biomimetic Models of the FeB Center of Bacterial Nitric Oxide
 Reductase
;
_journal_name_full 'Journal of the American Chemical Society'
_journal_page_first 16714
_journal_page_last 16717
_journal_paper_doi 10.1021/ja111693f
_journal_volume 133
_journal_year 2011
_chemical_formula_moiety 'C15 H16 Cl Fe N4 O3, C H4 O'
_chemical_formula_sum 'C16 H20 Cl Fe N4 O4'
_chemical_formula_weight 423.66
_chemical_name_systematic
;
 ?
;
_space_group_IT_number 14
_symmetry_cell_setting monoclinic
_symmetry_space_group_name_Hall '-P 2yn'
_symmetry_space_group_name_H-M 'P 1 21/n 1'
_atom_sites_solution_hydrogens geom
_atom_sites_solution_primary direct
_atom_sites_solution_secondary difmap
_audit_creation_method SHELXL-97
_cell_angle_alpha 90.00
_cell_angle_beta 116.838(3)
_cell_angle_gamma 90.00
_cell_formula_units_Z 4
_cell_length_a 16.493(2)
_cell_length_b 6.9716(9)
_cell_length_c 17.778(2)
_cell_measurement_reflns_used 9347
_cell_measurement_temperature 85(2)
_cell_measurement_theta_max 36.32
_cell_measurement_theta_min 2.80
_cell_volume 1824.0(4)
_computing_cell_refinement 'Bruker SMART'
_computing_data_collection 'Bruker SMART-APEX'
_computing_data_reduction 'Bruker SAINT'
_computing_molecular_graphics 'Bruker SHELXTL'
_computing_publication_material 'Bruker SHELXTL'
_computing_structure_refinement 'SHELXL-97 (Sheldrick, 2008)'
_computing_structure_solution 'SHELXS-97 (Sheldrick, 2008)'
_diffrn_ambient_temperature 85(2)
_diffrn_measured_fraction_theta_full 0.997
_diffrn_measured_fraction_theta_max 0.997
_diffrn_measurement_device_type 'CCD area detector'
_diffrn_measurement_method 'phi and omega scans'
_diffrn_radiation_monochromator graphite
_diffrn_radiation_source 'fine-focus sealed tube'
_diffrn_radiation_type MoK\a
_diffrn_radiation_wavelength 0.71073
_diffrn_reflns_av_R_equivalents 0.0370
_diffrn_reflns_av_sigmaI/netI 0.0173
_diffrn_reflns_limit_h_max 27
_diffrn_reflns_limit_h_min -27
_diffrn_reflns_limit_k_max 11
_diffrn_reflns_limit_k_min -11
_diffrn_reflns_limit_l_max 29
_diffrn_reflns_limit_l_min -29
_diffrn_reflns_number 108861
_diffrn_reflns_theta_full 36.36
_diffrn_reflns_theta_max 36.36
_diffrn_reflns_theta_min 2.27
_exptl_absorpt_coefficient_mu 1.003
_exptl_absorpt_correction_T_max 0.8977
_exptl_absorpt_correction_T_min 0.7529
_exptl_absorpt_correction_type multi-scan
_exptl_crystal_colour brown
_exptl_crystal_density_diffrn 1.543
_exptl_crystal_description plate
_exptl_crystal_F_000 876
_exptl_crystal_size_max 0.30
_exptl_crystal_size_mid 0.30
_exptl_crystal_size_min 0.11
_refine_diff_density_max 1.028
_refine_diff_density_min -0.503
_refine_diff_density_rms 0.077
_refine_ls_extinction_method none
_refine_ls_goodness_of_fit_ref 1.052
_refine_ls_hydrogen_treatment mixed
_refine_ls_matrix_type full
_refine_ls_number_parameters 240
_refine_ls_number_reflns 8840
_refine_ls_number_restraints 0
_refine_ls_restrained_S_all 1.052
_refine_ls_R_factor_all 0.0330
_refine_ls_R_factor_gt 0.0285
_refine_ls_shift/su_max 0.005
_refine_ls_shift/su_mean 0.000
_refine_ls_structure_factor_coef Fsqd
_refine_ls_weighting_details 'calc w=1/[\s^2^(Fo^2^)+(0.0461P)^2^+0.5017P] where P=(Fo^2^+2Fc^2^)/3'
_refine_ls_weighting_scheme calc
_refine_ls_wR_factor_gt 0.0760
_refine_ls_wR_factor_ref 0.0794
_reflns_number_gt 7927
_reflns_number_total 8840
_reflns_threshold_expression >2sigma(I)
_cod_data_source_file ja111693f_si_002.cif
_cod_data_source_block tba
_cod_database_code 4106982

loop_
_symmetry_equiv_pos_as_xyz
'x, y, z'
'-x+1/2, y+1/2, -z+1/2'
'-x, -y, -z'
'x-1/2, -y-1/2, z-1/2'

loop_
_atom_site_label
_atom_site_type_symbol
_atom_site_fract_x
_atom_site_fract_y
_atom_site_fract_z
_atom_site_U_iso_or_equiv
_atom_site_adp_type
_atom_site_occupancy
_atom_site_symmetry_multiplicity
_atom_site_calc_flag
_atom_site_refinement_flags
Cl1 Cl 0.721531(11) 0.36986(2) 0.635264(10) 0.01373(3) Uani 1 1 d .
Fe1 Fe 0.785960(6) 0.200423(14) 0.558564(6) 0.01010(2) Uani 1 1 d .
O1 O 0.91113(4) 0.30967(8) 0.63182(3) 0.01398(9) Uani 1 1 d .
O2 O 1.05132(4) 0.34434(9) 0.73383(4) 0.01928(11) Uani 1 1 d .
O3 O 0.68928(5) 0.47122(12) 0.42824(5) 0.03297(17) Uani 1 1 d .
O4 O 1.08965(5) 0.70014(9) 0.69759(5) 0.02519(14) Uani 1 1 d .
H4 H 1.0725(10) 0.607(2) 0.7057(9) 0.031(4) Uiso 1 1 d .
N1 N 0.81541(4) -0.05015(8) 0.64402(3) 0.01094(9) Uani 1 1 d .
N2 N 0.66571(4) 0.02038(9) 0.50052(4) 0.01246(10) Uani 1 1 d .
N3 N 0.84865(4) 0.00635(9) 0.50654(4) 0.01191(9) Uani 1 1 d .
N4 N 0.74558(4) 0.37350(9) 0.47583(4) 0.01587(11) Uani 1 1 d .
C1 C 0.97873(5) 0.25349(10) 0.69943(4) 0.01311(11) Uani 1 1 d .
C2 C 0.97414(5) 0.06394(11) 0.73986(5) 0.01572(12) Uani 1 1 d .
H2A H 1.0168 0.0711 0.8007 0.019 Uiso 1 1 calc R
H2B H 0.9964 -0.0385 0.7153 0.019 Uiso 1 1 calc R
C3 C 0.88149(4) 0.00356(10) 0.73110(4) 0.01307(11) Uani 1 1 d .
H3A H 0.8897 -0.1070 0.7688 0.016 Uiso 1 1 calc R
H3B H 0.8558 0.1105 0.7502 0.016 Uiso 1 1 calc R
C4 C 0.72742(4) -0.10112(10) 0.64283(4) 0.01199(10) Uani 1 1 d .
H4A H 0.7121 -0.0060 0.6758 0.014 Uiso 1 1 calc R
H4B H 0.7320 -0.2289 0.6688 0.014 Uiso 1 1 calc R
C5 C 0.65437(4) -0.10362(10) 0.55308(4) 0.01234(11) Uani 1 1 d .
C6 C 0.57916(5) -0.22379(11) 0.52601(5) 0.01584(12) Uani 1 1 d .
H6A H 0.5727 -0.3106 0.5641 0.019 Uiso 1 1 calc R
C7 C 0.51362(5) -0.21516(11) 0.44238(5) 0.01870(14) Uani 1 1 d .
H7A H 0.4610 -0.2939 0.4227 0.022 Uiso 1 1 calc R
C8 C 0.52637(5) -0.08923(12) 0.38789(5) 0.01846(13) Uani 1 1 d .
H8A H 0.4831 -0.0822 0.3302 0.022 Uiso 1 1 calc R
C9 C 0.60319(5) 0.02563(11) 0.41910(4) 0.01517(12) Uani 1 1 d .
H9A H 0.6120 0.1110 0.3818 0.018 Uiso 1 1 calc R
C10 C 0.84795(5) -0.21665(10) 0.61242(4) 0.01356(11) Uani 1 1 d .
H10A H 0.8009 -0.3181 0.5938 0.016 Uiso 1 1 calc R
H10B H 0.9033 -0.2692 0.6596 0.016 Uiso 1 1 calc R
C11 C 0.86916(4) -0.16937(10) 0.54049(4) 0.01148(10) Uani 1 1 d .
C12 C 0.90617(5) -0.30980(10) 0.50919(5) 0.01414(11) Uani 1 1 d .
H12A H 0.9206 -0.4332 0.5345 0.017 Uiso 1 1 calc R
C13 C 0.92160(5) -0.26659(12) 0.44070(5) 0.01713(12) Uani 1 1 d .
H13A H 0.9449 -0.3612 0.4172 0.021 Uiso 1 1 calc R
C14 C 0.90236(5) -0.08224(12) 0.40671(5) 0.01672(12) Uani 1 1 d .
H14A H 0.9137 -0.0481 0.3606 0.020 Uiso 1 1 calc R
C15 C 0.86644(5) 0.04971(11) 0.44143(4) 0.01417(11) Uani 1 1 d .
H15A H 0.8538 0.1757 0.4187 0.017 Uiso 1 1 calc R
C16 C 1.17946(6) 0.72026(15) 0.76245(6) 0.02733(18) Uani 1 1 d .
H16A H 1.1840 0.6618 0.8144 0.041 Uiso 1 1 calc R
H16B H 1.1949 0.8567 0.7722 0.041 Uiso 1 1 calc R
H16C H 1.2217 0.6562 0.7457 0.041 Uiso 1 1 calc R

loop_
_atom_site_aniso_label
_atom_site_aniso_U_11
_atom_site_aniso_U_22
_atom_site_aniso_U_33
_atom_site_aniso_U_23
_atom_site_aniso_U_13
_atom_site_aniso_U_12
Cl1 0.01612(6) 0.01131(6) 0.01642(6) -0.00138(5) 0.00968(5) 0.00002(5)
Fe1 0.01187(4) 0.00875(4) 0.01028(4) 0.00040(3) 0.00553(3) -0.00018(3)
O1 0.01376(19) 0.0129(2) 0.0144(2) 0.00104(15) 0.00553(16) -0.00134(16)
O2 0.0182(2) 0.0217(3) 0.0152(2) -0.00122(19) 0.00513(18) -0.0079(2)
O3 0.0271(3) 0.0315(4) 0.0311(3) 0.0161(3) 0.0049(3) 0.0038(3)
O4 0.0213(3) 0.0179(3) 0.0276(3) 0.0051(2) 0.0033(2) -0.0002(2)
N1 0.01267(19) 0.0107(2) 0.01083(19) -0.00001(16) 0.00651(16) -0.00011(17)
N2 0.0134(2) 0.0121(2) 0.0116(2) -0.00036(17) 0.00546(17) -0.00068(17)
N3 0.0139(2) 0.0111(2) 0.0121(2) 0.00053(17) 0.00704(17) -0.00019(17)
N4 0.0183(2) 0.0129(2) 0.0170(2) 0.00042(19) 0.0083(2) -0.00146(19)
C1 0.0143(2) 0.0144(3) 0.0119(2) -0.0013(2) 0.00708(19) -0.0014(2)
C2 0.0130(2) 0.0169(3) 0.0159(3) 0.0037(2) 0.0054(2) -0.0005(2)
C3 0.0134(2) 0.0152(3) 0.0105(2) 0.00125(19) 0.00526(19) -0.0008(2)
C4 0.0129(2) 0.0122(2) 0.0121(2) 0.00064(19) 0.00671(19) -0.00115(19)
C5 0.0130(2) 0.0113(2) 0.0132(2) -0.00054(19) 0.00634(19) -0.00087(19)
C6 0.0150(2) 0.0136(3) 0.0186(3) -0.0008(2) 0.0073(2) -0.0030(2)
C7 0.0159(3) 0.0172(3) 0.0198(3) -0.0037(2) 0.0053(2) -0.0047(2)
C8 0.0163(3) 0.0188(3) 0.0157(3) -0.0029(2) 0.0032(2) -0.0027(2)
C9 0.0157(2) 0.0156(3) 0.0124(2) -0.0006(2) 0.0047(2) -0.0008(2)
C10 0.0188(2) 0.0099(2) 0.0157(2) 0.00152(19) 0.0111(2) 0.0016(2)
C11 0.0119(2) 0.0115(2) 0.0119(2) -0.00019(18) 0.00622(18) -0.00029(19)
C12 0.0152(2) 0.0134(3) 0.0159(3) 0.0000(2) 0.0089(2) 0.0021(2)
C13 0.0186(3) 0.0192(3) 0.0168(3) 0.0003(2) 0.0107(2) 0.0042(2)
C14 0.0180(3) 0.0207(3) 0.0146(3) 0.0015(2) 0.0100(2) 0.0030(2)
C15 0.0163(2) 0.0149(3) 0.0136(2) 0.0017(2) 0.0087(2) 0.0008(2)
C16 0.0223(3) 0.0296(4) 0.0244(4) 0.0039(3) 0.0056(3) -0.0046(3)

loop_
_atom_type_symbol
_atom_type_description
_atom_type_scat_dispersion_real
_atom_type_scat_dispersion_imag
_atom_type_scat_source
C C 0.0033 0.0016 'International Tables Vol C Tables 4.2.6.8 and 6.1.1.4'
H H 0.0000 0.0000 'International Tables Vol C Tables 4.2.6.8 and 6.1.1.4'
N N 0.0061 0.0033 'International Tables Vol C Tables 4.2.6.8 and 6.1.1.4'
O O 0.0106 0.0060 'International Tables Vol C Tables 4.2.6.8 and 6.1.1.4'
Cl Cl 0.1484 0.1585 'International Tables Vol C Tables 4.2.6.8 and 6.1.1.4'
Fe Fe 0.3463 0.8444 'International Tables Vol C Tables 4.2.6.8 and 6.1.1.4'

loop_
_geom_angle_atom_site_label_1
_geom_angle_atom_site_label_2
_geom_angle_atom_site_label_3
_geom_angle
N4 Fe1 O1 99.70(3)
N4 Fe1 N3 98.29(3)
O1 Fe1 N3 87.98(2)
N4 Fe1 N2 94.49(3)
O1 Fe1 N2 165.47(2)
N3 Fe1 N2 86.86(2)
N4 Fe1 N1 169.08(3)
O1 Fe1 N1 90.65(2)
N3 Fe1 N1 78.46(2)
N2 Fe1 N1 75.01(2)
N4 Fe1 Cl1 92.27(2)
O1 Fe1 Cl1 91.946(19)
N3 Fe1 Cl1 169.307(17)
N2 Fe1 Cl1 90.623(19)
N1 Fe1 Cl1 90.847(18)
C1 O1 Fe1 133.83(5)
C3 N1 C4 109.14(5)
C3 N1 C10 111.70(5)
C4 N1 C10 108.91(5)
C3 N1 Fe1 110.25(4)
C4 N1 Fe1 105.55(4)
C10 N1 Fe1 111.07(4)
C9 N2 C5 118.99(6)
C9 N2 Fe1 125.91(5)
C5 N2 Fe1 115.09(4)
C11 N3 C15 118.85(6)
C11 N3 Fe1 117.02(5)
C15 N3 Fe1 124.11(5)
O3 N4 Fe1 151.80(7)
O2 C1 O1 122.97(7)
O2 C1 C2 116.86(6)
O1 C1 C2 120.13(6)
C1 C2 C3 116.94(6)
N1 C3 C2 113.99(6)
N1 C4 C5 109.11(5)
N2 C5 C6 121.90(6)
N2 C5 C4 115.66(6)
C6 C5 C4 122.43(6)
C7 C6 C5 119.06(7)
C6 C7 C8 118.88(7)
C9 C8 C7 118.95(7)
N2 C9 C8 122.20(7)
N1 C10 C11 114.23(6)
N3 C11 C12 121.91(6)
N3 C11 C10 118.32(6)
C12 C11 C10 119.73(6)
C13 C12 C11 119.02(7)
C12 C13 C14 119.04(7)
C15 C14 C13 118.66(7)
N3 C15 C14 122.47(7)

loop_
_geom_bond_atom_site_label_1
_geom_bond_atom_site_label_2
_geom_bond_distance
Cl1 Fe1 2.3858(3)
Fe1 N4 1.7828(7)
Fe1 O1 2.0274(6)
Fe1 N3 2.1491(6)
Fe1 N2 2.1739(6)
Fe1 N1 2.2202(6)
O1 C1 1.2772(8)
O2 C1 1.2439(9)
O3 N4 1.1545(9)
O4 C16 1.4147(11)
N1 C3 1.4837(9)
N1 C4 1.4850(9)
N1 C10 1.4911(9)
N2 C9 1.3462(9)
N2 C5 1.3465(9)
N3 C11 1.3399(9)
N3 C15 1.3506(9)
C1 C2 1.5225(11)
C2 C3 1.5237(10)
C4 C5 1.5040(9)
C5 C6 1.3904(10)
C6 C7 1.3898(11)
C7 C8 1.3919(12)
C8 C9 1.3855(11)
C10 C11 1.5065(10)
C11 C12 1.3956(10)
C12 C13 1.3848(11)
C13 C14 1.3945(11)
C14 C15 1.3815(11)

loop_
_geom_hbond_atom_site_label_D
_geom_hbond_atom_site_label_H
_geom_hbond_atom_site_label_A
_geom_hbond_distance_DH
_geom_hbond_distance_HA
_geom_hbond_distance_DA
_geom_hbond_angle_DHA
O4 H4 O2 0.747(16) 1.971(16) 2.7084(10) 169.0(16)
